data_4332785
loop_
_publ_author_name
'Chen, Wei-Zhong'
'Ren, Tong'

_publ_section_title
;
 Preparation and Characterization of a Family of Ru2Compounds Bearing
 Iodo/Ethynyl Substituents on the Periphery
;
_journal_issue 20
_journal_name_full 'Inorganic Chemistry'
_journal_page_first 8156
_journal_page_last 8164
_journal_paper_doi 10.1021/ic0608389
_journal_volume 45
_journal_year 2006
_chemical_formula_sum 'C56 H31 Cl13 I N8 O2 Ru2'
_chemical_formula_weight 1637.78
_chemical_name_systematic
; 
 ? 
;
_space_group_IT_number 2
_symmetry_cell_setting triclinic
_symmetry_space_group_name_Hall '-P 1'
_symmetry_space_group_name_H-M 'P -1'
_atom_sites_solution_hydrogens geom
_atom_sites_solution_primary direct
_atom_sites_solution_secondary difmap
_audit_creation_method SHELXL-97
_cell_angle_alpha 107.4930(10)
_cell_angle_beta 91.9230(10)
_cell_angle_gamma 104.5730(10)
_cell_formula_units_Z 2
_cell_length_a 12.8766(9)
_cell_length_b 13.0643(9)
_cell_length_c 21.5652(14)
_cell_measurement_reflns_used 3627
_cell_measurement_temperature 300(2)
_cell_measurement_theta_max 22.88
_cell_measurement_theta_min 2.22
_cell_volume 3325.2(4)
_computing_cell_refinement 'Bruker SMART'
_computing_data_collection 'Bruker SMART'
_computing_data_reduction 'Bruker SAINT'
_computing_molecular_graphics 'Bruker SHELXTL'
_computing_publication_material 'Bruker SHELXTL'
_computing_structure_refinement 'SHELXL-97 (Sheldrick, 1997)'
_computing_structure_solution 'SHELXS-97 (Sheldrick, 1990)'
_diffrn_ambient_temperature 300(2)
_diffrn_measured_fraction_theta_full 0.988
_diffrn_measured_fraction_theta_max 0.988
_diffrn_measurement_device_type 'CCD area detector'
_diffrn_measurement_method 'phi and omega scans'
_diffrn_radiation_monochromator graphite
_diffrn_radiation_source 'fine-focus sealed tube'
_diffrn_radiation_type MoK\a
_diffrn_radiation_wavelength 0.71073
_diffrn_reflns_av_R_equivalents 0.0347
_diffrn_reflns_av_sigmaI/netI 0.0840
_diffrn_reflns_limit_h_max 13
_diffrn_reflns_limit_h_min -15
_diffrn_reflns_limit_k_max 14
_diffrn_reflns_limit_k_min -15
_diffrn_reflns_limit_l_max 25
_diffrn_reflns_limit_l_min -25
_diffrn_reflns_number 17618
_diffrn_reflns_theta_full 25.00
_diffrn_reflns_theta_max 25.00
_diffrn_reflns_theta_min 1.65
_exptl_absorpt_coefficient_mu 1.486
_exptl_absorpt_correction_T_max 1.000000
_exptl_absorpt_correction_T_min 0.898044
_exptl_absorpt_correction_type empirical
_exptl_absorpt_process_details
; 
  SADABS, Absorption corrections using Bruker CCD based on the method of 
  Bob Blessing.  Acta Cryst. 1995, A51, 33 
;
_exptl_crystal_colour Dark
_exptl_crystal_density_diffrn 1.636
_exptl_crystal_density_method 'not measured'
_exptl_crystal_description Block
_exptl_crystal_F_000 1602
_exptl_crystal_size_max 0.18
_exptl_crystal_size_mid 0.10
_exptl_crystal_size_min 0.01
_refine_diff_density_max 1.459
_refine_diff_density_min -1.112
_refine_diff_density_rms 0.149
_refine_ls_extinction_method none
_refine_ls_goodness_of_fit_ref 1.011
_refine_ls_hydrogen_treatment mixed
_refine_ls_matrix_type full
_refine_ls_number_parameters 640
_refine_ls_number_reflns 11591
_refine_ls_number_restraints 0
_refine_ls_restrained_S_all 1.011
_refine_ls_R_factor_all 0.1140
_refine_ls_R_factor_gt 0.0626
_refine_ls_shift/su_max 0.001
_refine_ls_shift/su_mean 0.000
_refine_ls_structure_factor_coef Fsqd
_refine_ls_weighting_details 'calc w=1/[\s^2^(Fo^2^)+(0.1010P)^2^+0.0000P] where P=(Fo^2^+2Fc^2^)/3'
_refine_ls_weighting_scheme calc
_refine_ls_wR_factor_gt 0.1698
_refine_ls_wR_factor_ref 0.1943
_reflns_number_gt 6529
_reflns_number_total 11591
_reflns_threshold_expression >2sigma(I)
_cod_data_source_file ic0608389sup1.cif
_cod_data_source_block comp3
_cod_depositor_comments
;
The following automatic conversions were performed:

'_symmetry_cell_setting' value 'Triclinic' changed to 'triclinic'
according to /home/saulius/struct/CIF-dictionaries/cif_core.dic
dictionary named 'cif_core.dic' version 2.4.2 from
2011-04-26.

'_exptl_absorpt_correction_type' value 'Empirical'
changed to 'empirical' according to
/home/saulius/struct/CIF-dictionaries/cif_core.dic dictionary named
'cif_core.dic' version 2.4.2 from 2011-04-26.

Automatic conversion script
Id: cif_fix_values 1891 2012-01-12 08:04:46Z andrius 
;
_cod_original_sg_symbol_H-M P-1
_cod_database_code 4332785

loop_
_symmetry_equiv_pos_as_xyz
'x, y, z'
'-x, -y, -z'

loop_
_atom_site_label
_atom_site_type_symbol
_atom_site_fract_x
_atom_site_fract_y
_atom_site_fract_z
_atom_site_U_iso_or_equiv
_atom_site_adp_type
_atom_site_occupancy
_atom_site_symmetry_multiplicity
_atom_site_calc_flag
_atom_site_refinement_flags
I1 I 0.24385(7) -0.53872(8) 0.23975(7) 0.1410(5) Uani 1 1 d .
Ru1 Ru 0.76258(5) 0.05752(5) 0.21176(3) 0.03907(19) Uani 1 1 d .
Ru2 Ru 0.87245(5) -0.00087(5) 0.27402(3) 0.03911(19) Uani 1 1 d .
C1 C 0.6476(6) -0.1387(6) 0.2451(4) 0.0439(19) Uani 1 1 d .
C2 C 0.5495(7) -0.1192(8) 0.1547(4) 0.059(2) Uani 1 1 d .
H2A H 0.4994 -0.1839 0.1594 0.089 Uiso 1 1 calc R
H2B H 0.5758 -0.1386 0.1128 0.089 Uiso 1 1 calc R
H2C H 0.5137 -0.0620 0.1579 0.089 Uiso 1 1 calc R
C3 C 0.7407(8) -0.1633(8) 0.3376(4) 0.066(3) Uani 1 1 d .
H3A H 0.6723 -0.2159 0.3353 0.099 Uiso 1 1 calc R
H3B H 0.7544 -0.1043 0.3787 0.099 Uiso 1 1 calc R
H3C H 0.7969 -0.2003 0.3340 0.099 Uiso 1 1 calc R
C4 C 0.5530(7) -0.2331(7) 0.2455(4) 0.046(2) Uani 1 1 d .
C5 C 0.4677(7) -0.2124(8) 0.2783(5) 0.063(3) Uani 1 1 d .
H5A H 0.4692 -0.1395 0.3020 0.075 Uiso 1 1 calc R
C6 C 0.3777(8) -0.3005(10) 0.2764(5) 0.077(3) Uani 1 1 d .
H6A H 0.3186 -0.2865 0.2976 0.093 Uiso 1 1 calc R
C7 C 0.3783(7) -0.4068(7) 0.2433(5) 0.064(3) Uani 1 1 d .
C8 C 0.4619(9) -0.4280(9) 0.2113(6) 0.082(3) Uani 1 1 d .
H8A H 0.4617 -0.5011 0.1890 0.098 Uiso 1 1 calc R
C9 C 0.5491(8) -0.3392(8) 0.2119(5) 0.065(3) Uani 1 1 d .
H9A H 0.6060 -0.3538 0.1884 0.078 Uiso 1 1 calc R
C10 C 0.7700(6) 0.1622(7) 0.3542(4) 0.0445(19) Uani 1 1 d .
H10A H 0.7532 0.2088 0.3921 0.053 Uiso 1 1 calc R
C11 C 0.6564(6) 0.2224(7) 0.2939(4) 0.046(2) Uani 1 1 d .
C12 C 0.6802(8) 0.3314(8) 0.3352(4) 0.060(2) Uani 1 1 d .
H12A H 0.7390 0.3580 0.3674 0.072 Uiso 1 1 calc R
C13 C 0.6187(10) 0.4012(8) 0.3297(6) 0.079(3) Uani 1 1 d .
C14 C 0.5315(9) 0.3651(9) 0.2808(5) 0.075(3) Uani 1 1 d .
H14A H 0.4894 0.4113 0.2764 0.090 Uiso 1 1 calc R
C15 C 0.5110(7) 0.2553(9) 0.2389(5) 0.064(3) Uani 1 1 d .
C16 C 0.5693(7) 0.1869(8) 0.2458(4) 0.053(2) Uani 1 1 d .
H16A H 0.5509 0.1138 0.2176 0.064 Uiso 1 1 calc R
C17 C 0.8868(7) 0.1236(7) 0.4233(4) 0.049(2) Uani 1 1 d .
C18 C 0.8211(8) 0.1062(9) 0.4711(5) 0.070(3) Uani 1 1 d .
H18A H 0.7462 0.0836 0.4616 0.084 Uiso 1 1 calc R
C19 C 0.8680(9) 0.1228(9) 0.5323(5) 0.073(3) Uani 1 1 d .
C20 C 0.9765(9) 0.1530(9) 0.5497(5) 0.076(3) Uani 1 1 d .
H20A H 1.0060 0.1640 0.5920 0.091 Uiso 1 1 calc R
C21 C 1.0403(8) 0.1663(8) 0.5011(5) 0.066(3) Uani 1 1 d .
C22 C 0.9980(7) 0.1531(7) 0.4388(4) 0.057(2) Uani 1 1 d .
H22A H 1.0435 0.1639 0.4074 0.068 Uiso 1 1 calc R
C23 C 0.9854(6) 0.1953(6) 0.2347(4) 0.0441(19) Uani 1 1 d .
H23A H 1.0438 0.2511 0.2310 0.053 Uiso 1 1 calc R
C24 C 0.8817(7) 0.2597(7) 0.1706(4) 0.049(2) Uani 1 1 d .
C25 C 0.9533(7) 0.2708(7) 0.1255(4) 0.058(2) Uani 1 1 d .
H25A H 1.0084 0.2357 0.1214 0.069 Uiso 1 1 calc R
C26 C 0.9421(8) 0.3348(8) 0.0863(5) 0.068(3) Uani 1 1 d .
C27 C 0.8582(9) 0.3860(9) 0.0903(5) 0.074(3) Uani 1 1 d .
H27A H 0.8503 0.4290 0.0640 0.089 Uiso 1 1 calc R
C28 C 0.7893(8) 0.3697(8) 0.1346(5) 0.069(3) Uani 1 1 d .
C29 C 0.7957(7) 0.3089(7) 0.1753(5) 0.062(2) Uani 1 1 d .
H29A H 0.7456 0.3004 0.2047 0.075 Uiso 1 1 calc R
C30 C 1.1121(6) 0.1468(7) 0.2900(4) 0.0424(19) Uani 1 1 d .
C31 C 1.1691(7) 0.2502(8) 0.3326(4) 0.055(2) Uani 1 1 d .
H31A H 1.1363 0.3080 0.3445 0.066 Uiso 1 1 calc R
C32 C 1.2753(7) 0.2676(8) 0.3574(5) 0.064(2) Uani 1 1 d .
C33 C 1.3276(7) 0.1840(9) 0.3393(5) 0.065(3) Uani 1 1 d .
H33A H 1.3990 0.1968 0.3559 0.078 Uiso 1 1 calc R
C34 C 1.2710(8) 0.0820(9) 0.2962(5) 0.064(3) Uani 1 1 d .
C35 C 1.1632(7) 0.0611(7) 0.2713(4) 0.052(2) Uani 1 1 d .
H35A H 1.1259 -0.0088 0.2427 0.062 Uiso 1 1 calc R
C36 C 0.8609(6) -0.1064(7) 0.1285(4) 0.046(2) Uani 1 1 d .
H36A H 0.8752 -0.1534 0.0899 0.055 Uiso 1 1 calc R
C37 C 0.7876(6) -0.0143(6) 0.0659(4) 0.0421(19) Uani 1 1 d .
C38 C 0.8396(7) -0.0477(7) 0.0119(4) 0.052(2) Uani 1 1 d .
H38A H 0.8902 -0.0871 0.0130 0.062 Uiso 1 1 calc R
C39 C 0.8168(7) -0.0227(8) -0.0438(4) 0.056(2) Uani 1 1 d .
C40 C 0.7418(8) 0.0337(8) -0.0492(4) 0.060(2) Uani 1 1 d .
H40A H 0.7272 0.0491 -0.0874 0.072 Uiso 1 1 calc R
C41 C 0.6905(7) 0.0655(7) 0.0041(4) 0.052(2) Uani 1 1 d .
C42 C 0.7108(7) 0.0418(7) 0.0602(4) 0.051(2) Uani 1 1 d .
H42A H 0.6724 0.0637 0.0953 0.061 Uiso 1 1 calc R
C43 C 0.9473(7) -0.1971(7) 0.1837(4) 0.049(2) Uani 1 1 d .
C44 C 1.0322(8) -0.2063(8) 0.1464(4) 0.062(2) Uani 1 1 d .
H44A H 1.0521 -0.1615 0.1201 0.074 Uiso 1 1 calc R
C45 C 1.0890(9) -0.2873(9) 0.1495(6) 0.081(3) Uani 1 1 d .
C46 C 1.0610(10) -0.3540(9) 0.1872(6) 0.083(3) Uani 1 1 d .
H46A H 1.0987 -0.4054 0.1889 0.100 Uiso 1 1 calc R
C47 C 0.9747(11) -0.3434(8) 0.2230(5) 0.080(3) Uani 1 1 d .
C48 C 0.9166(8) -0.2665(7) 0.2214(5) 0.065(3) Uani 1 1 d .
H48A H 0.8582 -0.2620 0.2453 0.078 Uiso 1 1 calc R
C100 C 0.5698(11) 0.2087(12) 0.4432(7) 0.093(4) Uani 1 1 d .
C101 C 0.5089(18) 0.1312(18) 0.4609(9) 0.158(7) Uani 1 1 d .
C102 C 0.5921(19) 0.305(2) 0.4896(10) 0.189(9) Uani 1 1 d .
C103 C 0.4778(19) 0.184(2) 0.5263(12) 0.214(11) Uani 1 1 d .
C201 C 0.57968(12) -0.36969(10) 0.02176(7) 0.66(5) Uiso 1 1 d G
C202 C 0.64838(11) -0.28831(10) -0.00081(6) 0.54(4) Uiso 1 1 d G
C205 C 0.72981(12) -0.33416(11) -0.03132(6) 0.65(5) Uiso 1 1 d G
C206 C 0.71143(13) -0.44387(11) -0.02760(7) 0.89(8) Uiso 1 1 d G
O9 O 0.61865(13) -0.46583(11) 0.00520(7) 0.66(3) Uiso 1 1 d G
N1 N 0.63986(8) -0.07857(9) 0.20637(5) 0.0413(15) Uani 1 1 d G
N2 N 0.73827(8) -0.11623(9) 0.28350(5) 0.0450(16) Uani 1 1 d G
N3 N 0.71967(8) 0.15152(9) 0.29652(4) 0.0449(16) Uani 1 1 d G
N4 N 0.84269(8) 0.10894(9) 0.35955(4) 0.0467(16) Uani 1 1 d G
N5 N 0.88875(7) 0.19058(7) 0.21114(4) 0.0453(16) Uani 1 1 d G
N6 N 1.00329(7) 0.12488(8) 0.26311(4) 0.0435(16) Uani 1 1 d G
N7 N 0.80830(8) -0.03181(8) 0.12592(4) 0.0407(15) Uani 1 1 d G
N8 N 0.89305(8) -0.11435(8) 0.18501(5) 0.0423(15) Uani 1 1 d G
O1 O 0.55401(13) 0.29906(16) 0.54703(7) 0.348(16) Uani 1 1 d G
Cl1 Cl 0.97553(9) -0.05742(9) 0.32915(5) 0.1411(15) Uani 1 1 d G
Cl2 Cl 0.65024(13) 0.53624(12) 0.38058(6) 0.1296(14) Uani 1 1 d G
Cl3 Cl 0.40418(10) 0.20820(13) 0.17674(6) 0.1068(11) Uani 1 1 d G
Cl4 Cl 0.78388(13) 0.10353(15) 0.59272(6) 0.1250(14) Uani 1 1 d G
Cl5 Cl 1.18058(11) 0.20068(12) 0.51746(6) 0.1010(10) Uani 1 1 d G
Cl6 Cl 1.03295(11) 0.35020(12) 0.03045(6) 0.1225(13) Uani 1 1 d G
Cl7 Cl 0.68418(11) 0.43420(11) 0.14107(6) 0.1221(13) Uani 1 1 d G
Cl8 Cl 1.34448(10) 0.39520(11) 0.41190(7) 0.1047(10) Uani 1 1 d G
Cl9 Cl 1.33205(10) -0.02367(12) 0.27112(6) 0.0912(9) Uani 1 1 d G
Cl10 Cl 0.88603(12) -0.06501(13) -0.11167(5) 0.0783(8) Uani 1 1 d G
Cl11 Cl 0.59528(11) 0.13844(12) 0.00171(6) 0.0822(8) Uani 1 1 d G
Cl12 Cl 1.19772(12) -0.29291(12) 0.10484(7) 0.1199(13) Uani 1 1 d G
Cl13 Cl 0.94151(13) -0.42075(11) 0.27447(7) 0.1275(14) Uani 1 1 d G

loop_
_atom_site_aniso_label
_atom_site_aniso_U_11
_atom_site_aniso_U_22
_atom_site_aniso_U_33
_atom_site_aniso_U_23
_atom_site_aniso_U_13
_atom_site_aniso_U_12
I1 0.0584(5) 0.1125(7) 0.2810(15) 0.1241(9) 0.0119(7) 0.0012(5)
Ru1 0.0358(4) 0.0452(4) 0.0396(4) 0.0167(3) 0.0015(3) 0.0138(3)
Ru2 0.0363(4) 0.0461(4) 0.0382(4) 0.0166(3) 0.0006(3) 0.0136(3)
C1 0.039(5) 0.045(5) 0.052(5) 0.020(4) 0.009(4) 0.013(4)
C2 0.042(5) 0.071(6) 0.060(6) 0.022(5) -0.005(4) 0.008(4)
C3 0.058(6) 0.085(7) 0.069(6) 0.051(6) 0.010(5) 0.015(5)
C4 0.042(5) 0.048(5) 0.051(5) 0.019(4) 0.001(4) 0.012(4)
C5 0.048(6) 0.063(6) 0.089(7) 0.035(6) 0.017(5) 0.021(5)
C6 0.054(7) 0.099(9) 0.103(8) 0.054(7) 0.025(6) 0.036(6)
C7 0.045(6) 0.048(6) 0.112(8) 0.052(6) 0.002(5) 0.002(4)
C8 0.061(7) 0.058(7) 0.125(10) 0.032(7) 0.009(7) 0.013(5)
C9 0.051(6) 0.066(7) 0.082(7) 0.027(6) 0.017(5) 0.015(5)
C10 0.046(5) 0.051(5) 0.034(4) 0.007(4) 0.006(4) 0.018(4)
C11 0.041(5) 0.057(6) 0.044(5) 0.014(4) 0.007(4) 0.020(4)
C12 0.059(6) 0.068(7) 0.054(5) 0.014(5) -0.006(5) 0.028(5)
C13 0.088(8) 0.059(7) 0.090(8) 0.021(6) 0.011(7) 0.026(6)
C14 0.073(7) 0.075(8) 0.087(8) 0.026(7) 0.003(6) 0.040(6)
C15 0.045(6) 0.086(8) 0.064(6) 0.024(6) -0.004(5) 0.025(5)
C16 0.053(6) 0.058(6) 0.048(5) 0.010(4) 0.003(4) 0.023(4)
C17 0.050(5) 0.059(6) 0.039(5) 0.012(4) 0.001(4) 0.018(4)
C18 0.059(6) 0.094(8) 0.066(7) 0.035(6) 0.014(5) 0.024(6)
C19 0.077(8) 0.096(8) 0.050(6) 0.029(6) 0.012(5) 0.024(6)
C20 0.079(8) 0.089(8) 0.054(6) 0.022(6) -0.008(6) 0.014(6)
C21 0.057(6) 0.084(7) 0.054(6) 0.030(5) -0.010(5) 0.006(5)
C22 0.056(6) 0.074(6) 0.045(5) 0.026(5) 0.002(4) 0.017(5)
C23 0.040(5) 0.047(5) 0.051(5) 0.024(4) 0.004(4) 0.011(4)
C24 0.043(5) 0.045(5) 0.051(5) 0.013(4) -0.004(4) 0.004(4)
C25 0.051(6) 0.068(6) 0.063(6) 0.029(5) 0.009(5) 0.019(5)
C26 0.063(7) 0.084(7) 0.071(6) 0.049(6) 0.016(5) 0.016(5)
C27 0.077(7) 0.087(8) 0.083(7) 0.057(7) 0.005(6) 0.029(6)
C28 0.065(7) 0.076(7) 0.087(7) 0.044(6) 0.012(6) 0.035(5)
C29 0.056(6) 0.065(6) 0.079(7) 0.036(6) 0.011(5) 0.023(5)
C30 0.036(5) 0.055(5) 0.041(5) 0.021(4) 0.007(4) 0.012(4)
C31 0.049(5) 0.065(6) 0.051(5) 0.021(5) 0.005(4) 0.014(5)
C32 0.041(5) 0.076(7) 0.065(6) 0.021(5) -0.006(5) 0.003(5)
C33 0.036(5) 0.087(8) 0.073(7) 0.031(6) -0.003(5) 0.013(5)
C34 0.049(6) 0.083(7) 0.077(7) 0.037(6) 0.018(5) 0.033(5)
C35 0.045(5) 0.063(6) 0.050(5) 0.020(5) 0.005(4) 0.018(4)
C36 0.048(5) 0.057(5) 0.033(4) 0.015(4) -0.001(4) 0.013(4)
C37 0.047(5) 0.048(5) 0.033(4) 0.013(4) 0.000(4) 0.015(4)
C38 0.057(6) 0.063(6) 0.042(5) 0.021(4) 0.005(4) 0.025(5)
C39 0.057(6) 0.073(6) 0.041(5) 0.022(5) 0.009(4) 0.021(5)
C40 0.065(6) 0.070(6) 0.050(6) 0.027(5) -0.003(5) 0.020(5)
C41 0.044(5) 0.064(6) 0.050(5) 0.019(5) -0.008(4) 0.015(4)
C42 0.044(5) 0.063(6) 0.045(5) 0.016(4) 0.002(4) 0.018(4)
C43 0.059(6) 0.041(5) 0.044(5) 0.006(4) -0.011(4) 0.022(4)
C44 0.061(6) 0.067(6) 0.062(6) 0.017(5) 0.002(5) 0.030(5)
C45 0.076(8) 0.078(7) 0.088(8) 0.006(7) -0.003(6) 0.043(6)
C46 0.112(10) 0.060(7) 0.087(8) 0.019(6) 0.003(7) 0.049(7)
C47 0.120(10) 0.052(6) 0.076(7) 0.029(6) -0.003(7) 0.032(6)
C48 0.076(7) 0.056(6) 0.071(6) 0.022(5) 0.004(5) 0.031(5)
C100 0.100(10) 0.076(9) 0.090(10) 0.015(8) 0.049(8) 0.008(7)
C101 0.152(18) 0.172(19) 0.130(15) 0.013(14) -0.020(13) 0.053(15)
C102 0.21(2) 0.20(2) 0.117(15) 0.041(16) 0.059(15) -0.004(17)
C103 0.18(2) 0.28(3) 0.19(2) 0.08(2) 0.126(18) 0.06(2)
N1 0.040(4) 0.047(4) 0.040(4) 0.021(3) -0.002(3) 0.011(3)
N2 0.039(4) 0.051(4) 0.050(4) 0.028(3) 0.000(3) 0.008(3)
N3 0.040(4) 0.054(4) 0.043(4) 0.013(3) 0.003(3) 0.020(3)
N4 0.043(4) 0.055(4) 0.043(4) 0.014(3) 0.000(3) 0.019(3)
N5 0.040(4) 0.046(4) 0.050(4) 0.019(3) -0.002(3) 0.009(3)
N6 0.036(4) 0.052(4) 0.043(4) 0.015(3) 0.000(3) 0.015(3)
N7 0.045(4) 0.046(4) 0.037(4) 0.017(3) 0.004(3) 0.018(3)
N8 0.046(4) 0.042(4) 0.044(4) 0.016(3) 0.004(3) 0.018(3)
O1 0.61(5) 0.165(16) 0.25(2) 0.055(17) 0.09(3) 0.07(2)
Cl1 0.163(4) 0.135(3) 0.131(3) 0.050(3) 0.016(3) 0.042(3)
Cl2 0.152(4) 0.064(2) 0.150(3) -0.009(2) -0.012(3) 0.049(2)
Cl3 0.087(2) 0.122(3) 0.112(2) 0.030(2) -0.0332(18) 0.045(2)
Cl4 0.105(3) 0.215(4) 0.0651(19) 0.064(2) 0.0332(18) 0.036(3)
Cl5 0.0602(18) 0.156(3) 0.0792(19) 0.052(2) -0.0199(14) 0.0021(18)
Cl6 0.117(3) 0.186(4) 0.117(3) 0.106(3) 0.055(2) 0.061(3)
Cl7 0.119(3) 0.156(3) 0.160(3) 0.098(3) 0.041(2) 0.095(3)
Cl8 0.074(2) 0.086(2) 0.115(2) -0.0001(19) -0.0276(18) -0.0020(16)
Cl9 0.0649(18) 0.100(2) 0.123(2) 0.0344(19) 0.0192(17) 0.0475(16)
Cl10 0.098(2) 0.107(2) 0.0489(14) 0.0319(14) 0.0212(13) 0.0496(17)
Cl11 0.0756(18) 0.108(2) 0.0876(19) 0.0462(17) 0.0007(14) 0.0506(16)
Cl12 0.102(3) 0.134(3) 0.149(3) 0.038(3) 0.040(2) 0.081(2)
Cl13 0.209(4) 0.088(2) 0.118(3) 0.061(2) 0.016(3) 0.062(3)

loop_
_atom_type_symbol
_atom_type_description
_atom_type_scat_dispersion_real
_atom_type_scat_dispersion_imag
_atom_type_scat_source
C C 0.0033 0.0016 'International Tables Vol C Tables 4.2.6.8 and 6.1.1.4'
H H 0.0000 0.0000 'International Tables Vol C Tables 4.2.6.8 and 6.1.1.4'
N N 0.0061 0.0033 'International Tables Vol C Tables 4.2.6.8 and 6.1.1.4'
Cl Cl 0.1484 0.1585 'International Tables Vol C Tables 4.2.6.8 and 6.1.1.4'
Ru Ru -1.2594 0.8363 'International Tables Vol C Tables 4.2.6.8 and 6.1.1.4'
I I -0.4742 1.8119 'International Tables Vol C Tables 4.2.6.8 and 6.1.1.4'
O O 0.0106 0.0060 'International Tables Vol C Tables 4.2.6.8 and 6.1.1.4'

loop_
_geom_angle_atom_site_label_1
_geom_angle_atom_site_label_2
_geom_angle_atom_site_label_3
_geom_angle
N1 Ru1 N3 92.3
N1 Ru1 N5 176.30(6)
N3 Ru1 N5 91.3
N1 Ru1 N7 89.5
N3 Ru1 N7 177.98(6)
N5 Ru1 N7 86.8
N1 Ru1 Ru2 89.25(4)
N3 Ru1 Ru2 89.35(4)
N5 Ru1 Ru2 91.55(4)
N7 Ru1 Ru2 91.50(4)
N2 Ru2 N4 87.1
N2 Ru2 N6 175.86(5)
N4 Ru2 N6 91.2
N2 Ru2 N8 90.7
N4 Ru2 N8 176.63(6)
N6 Ru2 N8 90.8
N2 Ru2 Cl1 91.4
N4 Ru2 Cl1 91.2
N6 Ru2 Cl1 92.4
N8 Ru2 Cl1 91.4
N2 Ru2 Ru1 88.89(4)
N4 Ru2 Ru1 90.35(4)
N6 Ru2 Ru1 87.34(3)
N8 Ru2 Ru1 87.03(4)
Cl1 Ru2 Ru1 178.41(4)
N1 C1 N2 120.4(6)
N1 C1 C4 119.9(6)
N2 C1 C4 119.7(6)
C9 C4 C5 118.7(8)
C9 C4 C1 120.7(8)
C5 C4 C1 120.5(8)
C4 C5 C6 120.3(9)
C7 C6 C5 119.0(9)
C8 C7 C6 121.1(9)
C8 C7 I1 119.7(8)
C6 C7 I1 119.2(8)
C7 C8 C9 119.2(10)
C4 C9 C8 121.6(9)
N4 C10 N3 122.5(6)
C12 C11 C16 117.3(7)
C12 C11 N3 122.7(7)
C16 C11 N3 119.9(7)
C13 C12 C11 121.5(9)
C12 C13 C14 120.9(9)
C12 C13 Cl2 120.9(9)
C14 C13 Cl2 118.2(8)
C13 C14 C15 116.2(9)
C16 C15 C14 122.5(9)
C16 C15 Cl3 120.1(8)
C14 C15 Cl3 117.4(7)
C15 C16 C11 121.6(9)
C22 C17 C18 118.8(8)
C22 C17 N4 119.7(7)
C18 C17 N4 121.4(8)
C19 C18 C17 119.0(10)
C20 C19 C18 124.0(9)
C20 C19 Cl4 117.5(8)
C18 C19 Cl4 118.5(9)
C19 C20 C21 116.1(9)
C22 C21 C20 122.7(9)
C22 C21 Cl5 117.5(7)
C20 C21 Cl5 119.8(7)
C21 C22 C17 119.3(8)
N5 C23 N6 122.7(6)
C25 C24 C29 120.8(8)
C25 C24 N5 120.8(7)
C29 C24 N5 118.3(7)
C24 C25 C26 119.1(8)
C25 C26 C27 121.6(9)
C25 C26 Cl6 119.1(8)
C27 C26 Cl6 119.3(7)
C28 C27 C26 116.4(8)
C27 C28 C29 125.5(9)
C27 C28 Cl7 117.3(7)
C29 C28 Cl7 117.3(8)
C28 C29 C24 116.7(9)
C31 C30 C35 119.5(8)
C31 C30 N6 122.1(6)
C35 C30 N6 118.4(7)
C30 C31 C32 119.9(8)
C31 C32 C33 121.6(9)
C31 C32 Cl8 119.7(8)
C33 C32 Cl8 118.7(7)
C34 C33 C32 118.2(8)
C33 C34 C35 121.6(8)
C33 C34 Cl9 120.3(7)
C35 C34 Cl9 118.1(8)
C34 C35 C30 119.2(9)
N8 C36 N7 120.9(6)
C38 C37 C42 116.9(7)
C38 C37 N7 124.2(6)
C42 C37 N7 118.9(6)
C37 C38 C39 119.9(8)
C40 C39 C38 123.1(8)
C40 C39 Cl10 118.1(6)
C38 C39 Cl10 118.8(7)
C41 C40 C39 116.5(8)
C40 C41 C42 122.1(8)
C40 C41 Cl11 119.5(6)
C42 C41 Cl11 118.4(7)
C41 C42 C37 121.5(8)
C44 C43 C48 120.3(8)
C44 C43 N8 120.3(7)
C48 C43 N8 119.4(7)
C43 C44 C45 118.4(9)
C46 C45 C44 121.9(10)
C46 C45 Cl12 120.9(8)
C44 C45 Cl12 117.1(9)
C45 C46 C47 118.1(9)
C46 C47 C48 122.2(9)
C46 C47 Cl13 119.5(8)
C48 C47 Cl13 118.2(9)
C43 C48 C47 119.2(9)
C101 C100 C102 111.6(15)
C100 C101 C103 107.8(18)
C100 C102 O1 113.5(16)
C101 C103 O1 102.5(15)
C202 C201 O9 108.0
C205 C202 C201 108.0
C206 C205 C202 108.0
C205 C206 O9 108.0
C206 O9 C201 108.0
C1 N1 C2 119.1(5)
C1 N1 Ru1 119.9(4)
C2 N1 Ru1 120.6(4)
C1 N2 C3 120.9(5)
C1 N2 Ru2 119.2(3)
C3 N2 Ru2 119.5(4)
C10 N3 C11 119.1(5)
C10 N3 Ru1 119.6(3)
C11 N3 Ru1 119.9(3)
C10 N4 C17 117.1(5)
C10 N4 Ru2 117.5(3)
C17 N4 Ru2 125.2(3)
C23 N5 C24 117.1(5)
C23 N5 Ru1 117.9(3)
C24 N5 Ru1 122.7(3)
C23 N6 C30 115.4(5)
C23 N6 Ru2 119.8(4)
C30 N6 Ru2 124.6(3)
C36 N7 C37 119.9(4)
C36 N7 Ru1 118.1(3)
C37 N7 Ru1 122.0(3)
C36 N8 C43 117.5(5)
C36 N8 Ru2 120.5(4)
C43 N8 Ru2 121.8(3)
C102 O1 C103 102.1(13)

loop_
_geom_bond_atom_site_label_1
_geom_bond_atom_site_label_2
_geom_bond_distance
I1 C7 2.094(8)
Ru1 N1 2.0300(12)
Ru1 N3 2.0528(11)
Ru1 N5 2.0629(11)
Ru1 N7 2.0629(11)
Ru1 Ru2 2.3276(8)
Ru2 N2 2.0487(12)
Ru2 N4 2.0834(11)
Ru2 N6 2.1115(11)
Ru2 N8 2.1152(11)
Ru2 Cl1 2.1533(10)
C1 N1 1.324(7)
C1 N2 1.324(8)
C1 C4 1.502(11)
C2 N1 1.457(8)
C3 N2 1.476(8)
C4 C9 1.345(12)
C4 C5 1.368(11)
C5 C6 1.402(13)
C6 C7 1.360(13)
C7 C8 1.339(13)
C8 C9 1.394(13)
C10 N4 1.319(8)
C10 N3 1.336(8)
C11 C12 1.383(11)
C11 C16 1.384(11)
C11 N3 1.391(8)
C12 C13 1.377(12)
C13 C14 1.397(14)
C13 Cl2 1.710(10)
C14 C15 1.399(13)
C15 C16 1.339(11)
C15 Cl3 1.739(9)
C17 C22 1.386(12)
C17 C18 1.391(12)
C17 N4 1.409(8)
C18 C19 1.364(13)
C19 C20 1.360(14)
C19 Cl4 1.757(10)
C20 C21 1.379(13)
C21 C22 1.377(11)
C21 Cl5 1.745(10)
C23 N5 1.307(8)
C23 N6 1.309(7)
C24 C25 1.376(11)
C24 C29 1.407(11)
C24 N5 1.449(8)
C25 C26 1.381(11)
C26 C27 1.399(13)
C26 Cl6 1.727(9)
C27 C28 1.352(13)
C28 C29 1.363(12)
C28 Cl7 1.754(9)
C30 C31 1.384(11)
C30 C35 1.402(11)
C30 N6 1.423(8)
C31 C32 1.389(12)
C32 C33 1.389(13)
C32 Cl8 1.720(10)
C33 C34 1.376(13)
C34 C35 1.401(12)
C34 Cl9 1.715(9)
C36 N8 1.316(7)
C36 N7 1.332(8)
C37 C38 1.376(10)
C37 C42 1.394(10)
C37 N7 1.408(7)
C38 C39 1.378(10)
C39 C40 1.375(11)
C39 Cl10 1.758(8)
C40 C41 1.353(12)
C41 C42 1.369(10)
C41 Cl11 1.740(8)
C43 C44 1.386(12)
C43 C48 1.387(12)
C43 N8 1.421(7)
C44 C45 1.443(12)
C45 C46 1.355(14)
C45 Cl12 1.730(11)
C46 C47 1.386(15)
C47 C48 1.403(13)
C47 Cl13 1.710(10)
C100 C101 1.28(2)
C100 C102 1.31(2)
C101 C103 1.49(2)
C102 O1 1.366(18)
C103 O1 1.50(3)
C201 C202 1.4200
C201 O9 1.4200
C202 C205 1.4200
C205 C206 1.4200
C206 O9 1.4200

loop_
_geom_torsion_atom_site_label_1
_geom_torsion_atom_site_label_2
_geom_torsion_atom_site_label_3
_geom_torsion_atom_site_label_4
_geom_torsion
N1 Ru1 Ru2 N2 -11.41(3)
N3 Ru1 Ru2 N2 80.90(4)
N5 Ru1 Ru2 N2 172.20(5)
N7 Ru1 Ru2 N2 -100.94(5)
N1 Ru1 Ru2 N4 -98.55(4)
N3 Ru1 Ru2 N4 -6.24(3)
N5 Ru1 Ru2 N4 85.07(4)
N7 Ru1 Ru2 N4 171.93(6)
N1 Ru1 Ru2 N6 170.30(5)
N3 Ru1 Ru2 N6 -97.39(5)
N5 Ru1 Ru2 N6 -6.08(3)
N7 Ru1 Ru2 N6 80.78(4)
N1 Ru1 Ru2 N8 79.33(4)
N3 Ru1 Ru2 N8 171.64(6)
N5 Ru1 Ru2 N8 -97.05(4)
N7 Ru1 Ru2 N8 -10.19(3)
N1 Ru1 Ru2 Cl1 90.6(17)
N3 Ru1 Ru2 Cl1 -177(100)
N5 Ru1 Ru2 Cl1 -85.8(17)
N7 Ru1 Ru2 Cl1 1.1(17)
N1 C1 C4 C9 100.1(9)
N2 C1 C4 C9 -79.9(10)
N1 C1 C4 C5 -77.8(10)
N2 C1 C4 C5 102.2(9)
C9 C4 C5 C6 -0.4(14)
C1 C4 C5 C6 177.6(8)
C4 C5 C6 C7 2.1(15)
C5 C6 C7 C8 -1.6(16)
C5 C6 C7 I1 -179.6(7)
C6 C7 C8 C9 -0.5(17)
I1 C7 C8 C9 177.5(8)
C5 C4 C9 C8 -1.7(14)
C1 C4 C9 C8 -179.7(9)
C7 C8 C9 C4 2.2(16)
C16 C11 C12 C13 1.2(13)
N3 C11 C12 C13 177.3(8)
C11 C12 C13 C14 -1.7(16)
C11 C12 C13 Cl2 -179.2(7)
C12 C13 C14 C15 0.3(16)
Cl2 C13 C14 C15 177.8(8)
C13 C14 C15 C16 1.7(15)
C13 C14 C15 Cl3 -179.1(8)
C14 C15 C16 C11 -2.2(15)
Cl3 C15 C16 C11 178.5(7)
C12 C11 C16 C15 0.7(13)
N3 C11 C16 C15 -175.4(7)
C22 C17 C18 C19 2.4(14)
N4 C17 C18 C19 -179.3(8)
C17 C18 C19 C20 -1.8(17)
C17 C18 C19 Cl4 178.6(7)
C18 C19 C20 C21 -0.3(17)
Cl4 C19 C20 C21 179.4(8)
C19 C20 C21 C22 1.7(16)
C19 C20 C21 Cl5 -178.0(8)
C20 C21 C22 C17 -1.0(15)
Cl5 C21 C22 C17 178.7(7)
C18 C17 C22 C21 -1.1(13)
N4 C17 C22 C21 -179.4(8)
C29 C24 C25 C26 2.5(13)
N5 C24 C25 C26 178.1(8)
C24 C25 C26 C27 -1.6(15)
C24 C25 C26 Cl6 179.2(7)
C25 C26 C27 C28 0.2(16)
Cl6 C26 C27 C28 179.4(8)
C26 C27 C28 C29 0.6(17)
C26 C27 C28 Cl7 179.4(8)
C27 C28 C29 C24 0.2(16)
Cl7 C28 C29 C24 -178.7(7)
C25 C24 C29 C28 -1.8(14)
N5 C24 C29 C28 -177.5(8)
C35 C30 C31 C32 -1.4(12)
N6 C30 C31 C32 -179.8(7)
C30 C31 C32 C33 1.7(14)
C30 C31 C32 Cl8 -178.3(6)
C31 C32 C33 C34 -0.7(14)
Cl8 C32 C33 C34 179.3(7)
C32 C33 C34 C35 -0.6(14)
C32 C33 C34 Cl9 179.0(7)
C33 C34 C35 C30 0.9(13)
Cl9 C34 C35 C30 -178.7(6)
C31 C30 C35 C34 0.2(12)
N6 C30 C35 C34 178.6(7)
C42 C37 C38 C39 1.7(13)
N7 C37 C38 C39 -177.3(7)
C37 C38 C39 C40 -1.1(15)
C37 C38 C39 Cl10 179.2(7)
C38 C39 C40 C41 0.6(15)
Cl10 C39 C40 C41 -179.7(7)
C39 C40 C41 C42 -0.8(14)
C39 C40 C41 Cl11 179.4(7)
C40 C41 C42 C37 1.5(14)
Cl11 C41 C42 C37 -178.7(7)
C38 C37 C42 C41 -1.9(13)
N7 C37 C42 C41 177.2(7)
C48 C43 C44 C45 -1.7(13)
N8 C43 C44 C45 176.5(8)
C43 C44 C45 C46 0.4(16)
C43 C44 C45 Cl12 -177.6(7)
C44 C45 C46 C47 0.5(17)
Cl12 C45 C46 C47 178.4(9)
C45 C46 C47 C48 -0.2(18)
C45 C46 C47 Cl13 -176.5(8)
C44 C43 C48 C47 2.0(14)
N8 C43 C48 C47 -176.2(8)
C46 C47 C48 C43 -1.1(16)
Cl13 C47 C48 C43 175.3(7)
C102 C100 C101 C103 5(3)
C101 C100 C102 O1 6(3)
C100 C101 C103 O1 -13(2)
O9 C201 C202 C205 0.0
C201 C202 C205 C206 0.0
C202 C205 C206 O9 0.0
C205 C206 O9 C201 0.0
C202 C201 O9 C206 0.0
N2 C1 N1 C2 166.6(6)
C4 C1 N1 C2 -13.3(9)
N2 C1 N1 Ru1 -5.6(8)
C4 C1 N1 Ru1 174.5(5)
N3 Ru1 N1 C1 -76.4(4)
N5 Ru1 N1 C1 115.3(9)
N7 Ru1 N1 C1 104.4(4)
Ru2 Ru1 N1 C1 12.9(4)
N3 Ru1 N1 C2 111.5(4)
N5 Ru1 N1 C2 -56.7(10)
N7 Ru1 N1 C2 -67.6(4)
Ru2 Ru1 N1 C2 -159.1(4)
N1 C1 N2 C3 165.4(6)
C4 C1 N2 C3 -14.7(9)
N1 C1 N2 Ru2 -7.7(8)
C4 C1 N2 Ru2 172.2(5)
N4 Ru2 N2 C1 104.3(4)
N6 Ru2 N2 C1 38.4(10)
N8 Ru2 N2 C1 -73.1(4)
Cl1 Ru2 N2 C1 -164.5(4)
Ru1 Ru2 N2 C1 13.9(4)
N4 Ru2 N2 C3 -68.9(5)
N6 Ru2 N2 C3 -134.8(9)
N8 Ru2 N2 C3 113.7(5)
Cl1 Ru2 N2 C3 22.3(5)
Ru1 Ru2 N2 C3 -159.3(5)
N4 C10 N3 C11 -170.5(6)
N4 C10 N3 Ru1 -4.1(8)
C12 C11 N3 C10 32.5(10)
C16 C11 N3 C10 -151.5(7)
C12 C11 N3 Ru1 -133.8(7)
C16 C11 N3 Ru1 42.2(9)
N1 Ru1 N3 C10 96.8(4)
N5 Ru1 N3 C10 -84.0(4)
N7 Ru1 N3 C10 -107.4(17)
Ru2 Ru1 N3 C10 7.6(4)
N1 Ru1 N3 C11 -97.0(4)
N5 Ru1 N3 C11 82.3(4)
N7 Ru1 N3 C11 58.9(17)
Ru2 Ru1 N3 C11 173.8(4)
N3 C10 N4 C17 -177.5(6)
N3 C10 N4 Ru2 -3.0(8)
C22 C17 N4 C10 -129.4(8)
C18 C17 N4 C10 52.4(10)
C22 C17 N4 Ru2 56.6(9)
C18 C17 N4 Ru2 -121.7(7)
N2 Ru2 N4 C10 -81.9(4)
N6 Ru2 N4 C10 94.3(4)
N8 Ru2 N4 C10 -32.0(11)
Cl1 Ru2 N4 C10 -173.3(4)
Ru1 Ru2 N4 C10 6.9(4)
N2 Ru2 N4 C17 92.1(5)
N6 Ru2 N4 C17 -91.7(4)
N8 Ru2 N4 C17 142.0(10)
Cl1 Ru2 N4 C17 0.7(5)
Ru1 Ru2 N4 C17 -179.0(4)
N6 C23 N5 C24 -169.0(6)
N6 C23 N5 Ru1 -5.8(8)
C25 C24 N5 C23 40.7(9)
C29 C24 N5 C23 -143.5(7)
C25 C24 N5 Ru1 -121.7(7)
C29 C24 N5 Ru1 54.1(8)
N1 Ru1 N5 C23 -94.0(9)
N3 Ru1 N5 C23 97.7(4)
N7 Ru1 N5 C23 -83.1(4)
Ru2 Ru1 N5 C23 8.3(4)
N1 Ru1 N5 C24 68.3(10)
N3 Ru1 N5 C24 -100.0(4)
N7 Ru1 N5 C24 79.2(4)
Ru2 Ru1 N5 C24 170.6(4)
N5 C23 N6 C30 -175.7(6)
N5 C23 N6 Ru2 -1.2(8)
C31 C30 N6 C23 52.2(8)
C35 C30 N6 C23 -126.2(7)
C31 C30 N6 Ru2 -122.0(6)
C35 C30 N6 Ru2 59.6(7)
N2 Ru2 N6 C23 -18.4(10)
N4 Ru2 N6 C23 -84.2(4)
N8 Ru2 N6 C23 93.0(4)
Cl1 Ru2 N6 C23 -175.5(4)
Ru1 Ru2 N6 C23 6.0(4)
N2 Ru2 N6 C30 155.5(9)
N4 Ru2 N6 C30 89.7(4)
N8 Ru2 N6 C30 -93.0(4)
Cl1 Ru2 N6 C30 -1.6(4)
Ru1 Ru2 N6 C30 180.0(4)
N8 C36 N7 C37 171.4(6)
N8 C36 N7 Ru1 -7.2(8)
C38 C37 N7 C36 -16.8(11)
C42 C37 N7 C36 164.2(7)
C38 C37 N7 Ru1 161.8(6)
C42 C37 N7 Ru1 -17.2(9)
N1 Ru1 N7 C36 -76.4(4)
N3 Ru1 N7 C36 127.7(16)
N5 Ru1 N7 C36 104.3(4)
Ru2 Ru1 N7 C36 12.9(4)
N1 Ru1 N7 C37 105.0(4)
N3 Ru1 N7 C37 -50.9(17)
N5 Ru1 N7 C37 -74.3(4)
Ru2 Ru1 N7 C37 -165.7(4)
N7 C36 N8 C43 179.1(6)
N7 C36 N8 Ru2 -4.6(8)
C44 C43 N8 C36 49.2(10)
C48 C43 N8 C36 -132.6(8)
C44 C43 N8 Ru2 -127.1(7)
C48 C43 N8 Ru2 51.2(9)
N2 Ru2 N8 C36 100.3(4)
N4 Ru2 N8 C36 50.4(11)
N6 Ru2 N8 C36 -75.9(4)
Cl1 Ru2 N8 C36 -168.3(4)
Ru1 Ru2 N8 C36 11.4(4)
N2 Ru2 N8 C43 -83.6(4)
N4 Ru2 N8 C43 -133.5(10)
N6 Ru2 N8 C43 100.3(4)
Cl1 Ru2 N8 C43 7.9(4)
Ru1 Ru2 N8 C43 -172.5(4)
C100 C102 O1 C103 -14(2)
C101 C103 O1 C102 15(2)
